data_2210619
loop_
_publ_author_name
'Li, Shu-Yan'
'Zhong, Ping'
'Hu, Mao-Lin'
'Li, Jin-Hai'

_publ_section_title
4-Bromo-1-[2,6-dichloro-4-(trifluoromethyl)phenyl]-5-[(2-furyl)methyleneamino]-1<i>H</i>-pyrazole-3-carbonitrile
_journal_coeditor_code HB2117
_journal_issue 10
_journal_name_full 'Acta Crystallographica Section E'
_journal_page_first o4499
_journal_page_last o4500
_journal_paper_doi 10.1107/S1600536806036877
_journal_volume 62
_journal_year 2006
_chemical_formula_iupac 'C16 H6 Br Cl2 F3 N4 O'
_chemical_formula_moiety 'C16 H6 Br Cl2 F3 N4 O'
_chemical_formula_sum 'C16 H6 Br Cl2 F3 N4 O'
_chemical_formula_weight 478.06
_chemical_melting_point 432.5(5)
_chemical_name_systematic
;4-Bromo-1-[2,6-dichloro-4-(trifluoromethyl)phenyl]-5-[(2-furyl)methyleneamino]-
1H-pyrazole-3-carbonitrile
;
_space_group_IT_number 14
_symmetry_cell_setting monoclinic
_symmetry_space_group_name_Hall '-P 2ybc'
_symmetry_space_group_name_H-M 'P 1 21/c 1'
_atom_sites_solution_hydrogens geom
_atom_sites_solution_primary direct
_atom_sites_solution_secondary difmap
_cell_angle_alpha 90.00
_cell_angle_beta 96.220(4)
_cell_angle_gamma 90.00
_cell_formula_units_Z 4
_cell_length_a 9.561(2)
_cell_length_b 22.927(5)
_cell_length_c 8.4322(19)
_cell_measurement_reflns_used 3479
_cell_measurement_temperature 298(2)
_cell_measurement_theta_max 24.68
_cell_measurement_theta_min 2.34
_cell_volume 1837.5(7)
_computing_cell_refinement 'SAINT (Bruker, 2002)'
_computing_data_collection 'SMART (Bruker, 2002)'
_computing_data_reduction SAINT
_computing_molecular_graphics 'SHELXTL (Bruker, 2002)'
_computing_publication_material SHELXL97
_computing_structure_refinement 'SHELXL97 (Sheldrick, 1997)'
_computing_structure_solution 'SHELXS97 (Sheldrick, 1997)'
_diffrn_ambient_temperature 298(2)
_diffrn_measured_fraction_theta_full 0.993
_diffrn_measured_fraction_theta_max 0.993
_diffrn_measurement_device_type 'Bruker APEX CCD'
_diffrn_measurement_method \w
_diffrn_radiation_monochromator graphite
_diffrn_radiation_source 'fine-focus sealed tube'
_diffrn_radiation_type MoK\a
_diffrn_radiation_wavelength 0.71073
_diffrn_reflns_av_R_equivalents 0.0212
_diffrn_reflns_av_sigmaI/netI 0.0263
_diffrn_reflns_limit_h_max 11
_diffrn_reflns_limit_h_min -11
_diffrn_reflns_limit_k_max 27
_diffrn_reflns_limit_k_min -20
_diffrn_reflns_limit_l_max 9
_diffrn_reflns_limit_l_min -10
_diffrn_reflns_number 9676
_diffrn_reflns_theta_full 25.26
_diffrn_reflns_theta_max 25.26
_diffrn_reflns_theta_min 2.14
_diffrn_standards_number 0
_exptl_absorpt_coefficient_mu 2.571
_exptl_absorpt_correction_T_max 0.627
_exptl_absorpt_correction_T_min 0.366
_exptl_absorpt_correction_type multi-scan
_exptl_absorpt_process_details '(SADABS; Bruker, 2002)'
_exptl_crystal_colour Colorless
_exptl_crystal_density_diffrn 1.728
_exptl_crystal_density_method 'not measured'
_exptl_crystal_description Block
_exptl_crystal_F_000 936
_exptl_crystal_size_max 0.49
_exptl_crystal_size_mid 0.37
_exptl_crystal_size_min 0.20
_refine_diff_density_max 0.644
_refine_diff_density_min -0.669
_refine_ls_extinction_method none
_refine_ls_goodness_of_fit_ref 1.041
_refine_ls_hydrogen_treatment constr
_refine_ls_matrix_type full
_refine_ls_number_parameters 244
_refine_ls_number_reflns 3302
_refine_ls_number_restraints 0
_refine_ls_restrained_S_all 1.041
_refine_ls_R_factor_all 0.0628
_refine_ls_R_factor_gt 0.0471
_refine_ls_shift/su_max 0.001
_refine_ls_shift/su_mean 0.000
_refine_ls_structure_factor_coef Fsqd
_refine_ls_weighting_details 'calc w=1/[\s^2^(Fo^2^)+(0.0669P)^2^+1.8001P] where P=(Fo^2^+2Fc^2^)/3'
_refine_ls_weighting_scheme calc
_refine_ls_wR_factor_gt 0.1249
_refine_ls_wR_factor_ref 0.1362
_reflns_number_gt 2519
_reflns_number_total 3302
_reflns_threshold_expression I>2\s(I)
_cod_data_source_file hb2117.cif
_cod_data_source_block I
_cod_depositor_comments
;
The following automatic conversions were performed:
'_symmetry_cell_setting' value 'Monoclinic' changed to 'monoclinic'
according to '/home/saulius/struct/CIF-dictionaries/cif_core.dic'
dictionary named 'cif_core.dic' version 2.4.1 from 2010-06-29.

Automatic conversion script
Id: cif_fix_enum 1527 2010-12-29 10:47:43Z saulius 

The following automatic conversions were performed:

'_chemical_melting_point' value '432-433' was changed to '432.5(5)' -
the average value was taken and precision was estimated.

Automatic conversion script
Id: cif_fix_values 1646 2011-03-28 12:23:43Z adriana 

The following automatic conversions were performed:

'_chemical_melting_point' value '432-433' was changed to '432.5(5)' -
the average value was taken and precision was
estimated.

'_symmetry_cell_setting' value 'Monoclinic' changed to
'monoclinic' according to
/home/saulius/struct/CIF-dictionaries/cif_core.dic dictionary named
'cif_core.dic' version 2.4.1 from 2010-06-29.

Automatic conversion script
Id: cif_fix_values 1715 2011-07-08 13:25:40Z adriana 
;
_cod_original_cell_volume 1837.6(7)
_cod_original_sg_symbol_H-M 'P 21/c'
_cod_database_code 2210619
_cod_database_fobs_code 2210619

loop_
_symmetry_equiv_pos_as_xyz
'x, y, z'
'-x, y+1/2, -z+1/2'
'-x, -y, -z'
'x, -y-1/2, z-1/2'

loop_
_atom_site_type_symbol
_atom_site_label
_atom_site_fract_x
_atom_site_fract_y
_atom_site_fract_z
_atom_site_U_iso_or_equiv
_atom_site_adp_type
_atom_site_calc_flag
_atom_site_refinement_flags
_atom_site_occupancy
Br Br1 0.22521(5) 0.72759(2) 0.92265(8) 0.0930(3) Uani d . 1
Cl Cl1 0.58296(14) 0.92319(6) 1.13007(13) 0.0774(4) Uani d . 1
Cl Cl2 0.45286(13) 0.89620(5) 0.49883(13) 0.0718(3) Uani d . 1
F F1 0.8423(4) 1.08118(16) 0.7604(5) 0.1312(14) Uani d . 1
F F2 0.8830(5) 1.0330(2) 0.5725(6) 0.1536(18) Uani d . 1
F F3 0.9813(4) 1.0133(3) 0.7968(10) 0.259(4) Uani d . 1
O O1 0.7600(3) 0.71005(12) 0.7911(3) 0.0630(7) Uani d . 1
N N1 0.4166(3) 0.87712(12) 0.8387(4) 0.0487(7) Uani d . 1
N N2 0.2870(3) 0.89978(13) 0.8499(4) 0.0558(8) Uani d . 1
N N3 -0.0535(4) 0.8609(2) 0.9115(5) 0.0847(12) Uani d . 1
N N4 0.5448(3) 0.78795(13) 0.8409(4) 0.0486(7) Uani d . 1
C C1 0.8680(6) 1.0261(2) 0.7261(8) 0.0876(15) Uani d . 1
C C2 0.7494(4) 0.98709(17) 0.7551(5) 0.0598(10) Uani d . 1
C C3 0.7247(4) 0.97558(17) 0.9099(5) 0.0609(11) Uani d . 1
H H3 0.7808 0.9922 0.9950 0.073 Uiso calc R 1
C C4 0.6155(4) 0.93901(16) 0.9364(5) 0.0529(9) Uani d . 1
C C5 0.5302(4) 0.91467(14) 0.8114(4) 0.0474(8) Uani d . 1
C C6 0.5577(4) 0.92709(15) 0.6569(5) 0.0524(9) Uani d . 1
C C7 0.6668(4) 0.96296(16) 0.6279(5) 0.0599(10) Uani d . 1
H H7 0.6847 0.9709 0.5239 0.072 Uiso calc R 1
C C8 0.4240(4) 0.81859(14) 0.8633(4) 0.0440(8) Uani d . 1
C C9 0.2904(4) 0.80250(15) 0.8911(5) 0.0506(9) Uani d . 1
C C10 0.2108(4) 0.85336(17) 0.8799(4) 0.0518(9) Uani d . 1
C C11 0.0634(4) 0.85882(18) 0.8968(5) 0.0610(10) Uani d . 1
C C12 0.5961(4) 0.75389(16) 0.9515(4) 0.0478(8) Uani d . 1
H H12 0.5558 0.7538 1.0471 0.057 Uiso calc R 1
C C13 0.7120(4) 0.71595(16) 0.9365(4) 0.0494(9) Uani d . 1
C C14 0.7864(4) 0.68091(18) 1.0433(5) 0.0615(10) Uani d . 1
H H14 0.7745 0.6770 1.1508 0.074 Uiso calc R 1
C C15 0.8852(4) 0.65151(19) 0.9608(6) 0.0696(12) Uani d . 1
H H15 0.9514 0.6244 1.0030 0.084 Uiso calc R 1
C C16 0.8654(5) 0.6700(2) 0.8112(6) 0.0735(12) Uani d . 1
H H16 0.9168 0.6572 0.7304 0.088 Uiso calc R 1

loop_
_atom_site_aniso_label
_atom_site_aniso_U_11
_atom_site_aniso_U_22
_atom_site_aniso_U_33
_atom_site_aniso_U_12
_atom_site_aniso_U_13
_atom_site_aniso_U_23
Br1 0.0729(4) 0.0548(3) 0.1531(6) -0.0108(2) 0.0211(3) 0.0263(3)
Cl1 0.0852(8) 0.0867(8) 0.0596(6) 0.0023(6) 0.0043(5) 0.0015(5)
Cl2 0.0837(8) 0.0650(7) 0.0640(6) -0.0183(5) -0.0034(5) -0.0008(5)
F1 0.143(3) 0.085(2) 0.172(4) -0.056(2) 0.041(3) -0.020(2)
F2 0.139(3) 0.171(4) 0.164(4) -0.088(3) 0.074(3) -0.034(3)
F3 0.059(2) 0.252(6) 0.447(10) -0.065(3) -0.060(4) 0.218(7)
O1 0.0631(18) 0.0679(17) 0.0599(16) 0.0128(14) 0.0152(13) -0.0012(13)
N1 0.0443(16) 0.0390(15) 0.0635(19) 0.0028(12) 0.0090(14) 0.0040(13)
N2 0.0470(17) 0.0469(17) 0.073(2) 0.0065(14) 0.0051(15) 0.0002(15)
N3 0.053(2) 0.102(3) 0.099(3) 0.009(2) 0.010(2) -0.009(2)
N4 0.0486(17) 0.0436(16) 0.0545(17) 0.0053(13) 0.0106(14) 0.0048(14)
C1 0.070(3) 0.081(4) 0.113(4) -0.027(3) 0.015(3) -0.008(3)
C2 0.048(2) 0.048(2) 0.084(3) -0.0042(17) 0.011(2) -0.001(2)
C3 0.047(2) 0.050(2) 0.083(3) 0.0025(17) -0.004(2) -0.012(2)
C4 0.053(2) 0.048(2) 0.058(2) 0.0082(17) 0.0025(17) -0.0009(17)
C5 0.0444(19) 0.0337(16) 0.064(2) 0.0041(14) 0.0069(17) 0.0023(15)
C6 0.056(2) 0.0400(19) 0.060(2) -0.0008(16) 0.0040(18) -0.0007(16)
C7 0.067(3) 0.047(2) 0.067(2) -0.0056(19) 0.014(2) 0.0046(18)
C8 0.0471(19) 0.0403(18) 0.0446(18) 0.0026(14) 0.0047(15) 0.0025(14)
C9 0.049(2) 0.0428(19) 0.061(2) -0.0018(16) 0.0082(17) 0.0056(16)
C10 0.046(2) 0.052(2) 0.056(2) 0.0029(16) 0.0044(17) 0.0008(17)
C11 0.051(2) 0.063(2) 0.069(3) 0.0022(19) 0.0039(19) -0.003(2)
C12 0.047(2) 0.0442(18) 0.054(2) 0.0017(15) 0.0102(16) 0.0009(16)
C13 0.050(2) 0.0440(19) 0.055(2) 0.0023(15) 0.0093(17) 0.0029(16)
C14 0.057(2) 0.060(2) 0.067(2) 0.0128(19) 0.0092(19) 0.008(2)
C15 0.052(2) 0.062(3) 0.094(3) 0.017(2) 0.005(2) 0.001(2)
C16 0.059(3) 0.078(3) 0.086(3) 0.017(2) 0.023(2) -0.011(3)

loop_
_atom_type_symbol
_atom_type_description
_atom_type_scat_dispersion_real
_atom_type_scat_dispersion_imag
_atom_type_scat_source
C C 0.0033 0.0016 'International Tables Vol C Tables 4.2.6.8 and 6.1.1.4'
H H 0.0000 0.0000 'International Tables Vol C Tables 4.2.6.8 and 6.1.1.4'
N N 0.0061 0.0033 'International Tables Vol C Tables 4.2.6.8 and 6.1.1.4'
O O 0.0106 0.0060 'International Tables Vol C Tables 4.2.6.8 and 6.1.1.4'
F F 0.0171 0.0103 'International Tables Vol C Tables 4.2.6.8 and 6.1.1.4'
Cl Cl 0.1484 0.1585 'International Tables Vol C Tables 4.2.6.8 and 6.1.1.4'
Br Br -0.2901 2.4595 'International Tables Vol C Tables 4.2.6.8 and 6.1.1.4'

loop_
_geom_angle_atom_site_label_1
_geom_angle_atom_site_label_2
_geom_angle_atom_site_label_3
_geom_angle
_geom_angle_publ_flag
C16 O1 C13 105.8(3) ?
N2 N1 C5 119.9(3) n
N2 N1 C8 113.6(3) n
C8 N1 C5 126.4(3) n
C10 N2 N1 103.3(3) n
C12 N4 C8 118.2(3) n
F3 C1 F1 107.5(6) n
F3 C1 F2 108.8(6) ?
F1 C1 F2 98.1(5) ?
F3 C1 C2 115.5(5) ?
F1 C1 C2 112.0(5) ?
F2 C1 C2 113.4(5) ?
C7 C2 C3 121.2(4) ?
C7 C2 C1 119.9(4) ?
C3 C2 C1 118.9(4) ?
C4 C3 C2 118.8(4) ?
C4 C3 H3 120.6 ?
C2 C3 H3 120.6 ?
C3 C4 C5 121.3(4) ?
C3 C4 Cl1 119.8(3) ?
C5 C4 Cl1 118.9(3) ?
C4 C5 C6 118.6(3) ?
C4 C5 N1 121.3(3) ?
C6 C5 N1 120.1(3) ?
C7 C6 C5 121.1(4) ?
C7 C6 Cl2 119.8(3) ?
C5 C6 Cl2 119.1(3) ?
C6 C7 C2 119.1(4) ?
C6 C7 H7 120.5 ?
C2 C7 H7 120.5 ?
N1 C8 C9 104.9(3) n
N1 C8 N4 120.7(3) n
C9 C8 N4 133.9(3) n
C8 C9 C10 106.0(3) n
C8 C9 Br1 127.3(3) n
C10 C9 Br1 126.6(3) n
N2 C10 C9 112.1(3) n
N2 C10 C11 120.8(3) n
C9 C10 C11 127.0(4) n
N3 C11 C10 177.3(5) ?
N4 C12 C13 123.4(3) n
N4 C12 H12 118.3 ?
C13 C12 H12 118.3 ?
C14 C13 O1 109.7(3) ?
C14 C13 C12 131.5(4) ?
O1 C13 C12 118.8(3) ?
C13 C14 C15 106.8(4) ?
C13 C14 H14 126.6 ?
C15 C14 H14 126.6 ?
C16 C15 C14 106.5(4) ?
C16 C15 H15 126.7 ?
C14 C15 H15 126.7 ?
C15 C16 O1 111.2(4) ?
C15 C16 H16 124.4 ?
O1 C16 H16 124.4 ?

loop_
_geom_bond_atom_site_label_1
_geom_bond_atom_site_label_2
_geom_bond_distance
_geom_bond_publ_flag
C9 Br1 1.856(4) n
Cl1 C4 1.734(4) ?
Cl2 C6 1.730(4) ?
C1 F1 1.324(6) ?
C1 F2 1.328(7) ?
C1 F3 1.215(7) n
O1 C13 1.361(4) ?
O1 C16 1.361(5) ?
N1 N2 1.357(4) n
N1 C5 1.424(4) n
N1 C8 1.359(4) n
N2 C10 1.329(5) n
N3 C11 1.139(5) n
N4 C8 1.383(4) n
N4 C12 1.273(5) n
C1 C2 1.485(6) ?
C2 C7 1.377(6) ?
C2 C3 1.377(6) ?
C3 C4 1.376(6) ?
C3 H3 0.9300 ?
C4 C5 1.379(5) ?
C5 C6 1.386(5) ?
C6 C7 1.370(5) ?
C7 H7 0.9300 ?
C8 C9 1.373(5) n
C9 C10 1.390(5) n
C10 C11 1.437(5) n
C12 C13 1.425(5) ?
C12 H12 0.9300 ?
C13 C14 1.350(5) ?
C14 C15 1.405(6) ?
C14 H14 0.9300 ?
C15 C16 1.324(6) ?
C15 H15 0.9300 ?
C16 H16 0.9300 ?

loop_
_cod_related_entry_id
_cod_related_entry_database
_cod_related_entry_code
1 ChemSpider 30655064
